data_2210837
loop_
_publ_author_name
'Ali, Hapipah M.'
'Najwa, Mohd Idris'
'Xie, Ming-Jin'
'Ng, Seik Weng'

_publ_section_title
;
 2-Methyl-1<i>H</i>-indole-3-carbaldehyde 2-thienoylhydrazone
;
_journal_coeditor_code XU2124
_journal_issue 10
_journal_name_full 'Acta Crystallographica Section E'
_journal_page_first o4525
_journal_page_last o4526
_journal_paper_doi 10.1107/S1600536806037007
_journal_volume 62
_journal_year 2006
_chemical_formula_iupac 'C15 H13 N3 O S'
_chemical_formula_moiety 'C15 H13 N3 O S'
_chemical_formula_sum 'C15 H13 N3 O S'
_chemical_formula_weight 283.34
_chemical_name_systematic
;
2-Methyl-1H-indole-3-carbaldehyde 2-thienoylhydrazone
;
_space_group_IT_number 14
_symmetry_cell_setting monoclinic
_symmetry_space_group_name_Hall '-P 2ybc'
_symmetry_space_group_name_H-M 'P 1 21/c 1'
_atom_sites_solution_hydrogens geom
_atom_sites_solution_primary direct
_atom_sites_solution_secondary difmap
_audit_creation_method SHELXL-97
_cell_angle_alpha 90.00
_cell_angle_beta 94.694(2)
_cell_angle_gamma 90.00
_cell_formula_units_Z 4
_cell_length_a 11.688(2)
_cell_length_b 11.546(2)
_cell_length_c 10.133(2)
_cell_measurement_reflns_used 1415
_cell_measurement_temperature 295(2)
_cell_measurement_theta_max 20.8
_cell_measurement_theta_min 2.5
_cell_volume 1362.9(4)
_computing_cell_refinement 'SAINT (Bruker, 2004)'
_computing_data_collection 'APEXII (Bruker, 2004)'
_computing_data_reduction SAINT
_computing_molecular_graphics 'X-SEED (Barbour, 2001)'
_computing_publication_material SHELXL97
_computing_structure_refinement 'SHELXL97 (Sheldrick, 1997)'
_computing_structure_solution 'SHELXS97 (Sheldrick, 1997)'
_diffrn_ambient_temperature 295(2)
_diffrn_measured_fraction_theta_full 1.00
_diffrn_measured_fraction_theta_max 1.00
_diffrn_measurement_device_type 'Bruker APEX-II area-detector'
_diffrn_measurement_method '\f and \w'
_diffrn_radiation_monochromator graphite
_diffrn_radiation_source 'fine-focus sealed tube'
_diffrn_radiation_type MoK\a
_diffrn_radiation_wavelength 0.71073
_diffrn_reflns_av_R_equivalents 0.078
_diffrn_reflns_av_sigmaI/netI 0.077
_diffrn_reflns_limit_h_max 14
_diffrn_reflns_limit_h_min -14
_diffrn_reflns_limit_k_max 14
_diffrn_reflns_limit_k_min -14
_diffrn_reflns_limit_l_max 12
_diffrn_reflns_limit_l_min -12
_diffrn_reflns_number 11514
_diffrn_reflns_theta_full 26.4
_diffrn_reflns_theta_max 26.4
_diffrn_reflns_theta_min 1.8
_diffrn_standards_decay_% 0
_diffrn_standards_interval_count 0
_diffrn_standards_interval_time 0
_diffrn_standards_number 0
_exptl_absorpt_coefficient_mu 0.236
_exptl_absorpt_correction_type none
_exptl_crystal_colour yellow
_exptl_crystal_density_diffrn 1.381
_exptl_crystal_density_method 'not measured'
_exptl_crystal_description block
_exptl_crystal_F_000 592
_exptl_crystal_size_max 0.24
_exptl_crystal_size_mid 0.23
_exptl_crystal_size_min 0.20
_refine_diff_density_max 0.37
_refine_diff_density_min -0.31
_refine_ls_extinction_method none
_refine_ls_goodness_of_fit_ref 1.02
_refine_ls_hydrogen_treatment constr
_refine_ls_matrix_type full
_refine_ls_number_parameters 170
_refine_ls_number_reflns 2793
_refine_ls_number_restraints 0
_refine_ls_restrained_S_all 1.02
_refine_ls_R_factor_all 0.153
_refine_ls_R_factor_gt 0.075
_refine_ls_shift/su_max 0.001
_refine_ls_shift/su_mean 0.000
_refine_ls_structure_factor_coef Fsqd
_refine_ls_weighting_details 'calc w=1/[\s^2^(Fo^2^)+(0.0979P)^2^+0.3022P] where P=(Fo^2^+2Fc^2^)/3'
_refine_ls_weighting_scheme calc
_refine_ls_wR_factor_gt 0.172
_refine_ls_wR_factor_ref 0.209
_reflns_number_gt 1420
_reflns_number_total 2793
_reflns_threshold_expression I>2\s(I)
_cod_data_source_file xu2124.cif
_cod_data_source_block I
_cod_depositor_comments
;
The following automatic conversions were performed:
'_exptl_absorpt_correction_type' value 'None' changed to 'none' according
to '/home/saulius/struct/CIF-dictionaries/cif_core.dic' dictionary named
'cif_core.dic' version 2.4.1 from 2010-06-29.

Automatic conversion script
Id: cif_fix_enum 1527 2010-12-29 10:47:43Z saulius 

The following automatic conversions were performed:

'_exptl_absorpt_correction_type' value 'None' changed to 'none'
according to /home/saulius/struct/CIF-dictionaries/cif_core.dic
dictionary named 'cif_core.dic' version 2.4.1 from 2010-06-29.

Automatic conversion script
Id: cif_fix_values 1715 2011-07-08 13:25:40Z adriana 
;
_cod_original_cell_volume 1362.8(4)
_cod_original_sg_symbol_H-M 'P 21/c'
_cod_database_code 2210837
_cod_database_fobs_code 2210837

loop_
_symmetry_equiv_pos_as_xyz
'x, y, z'
'-x, y+1/2, -z+1/2'
'-x, -y, -z'
'x, -y-1/2, z-1/2'

loop_
_atom_site_type_symbol
_atom_site_label
_atom_site_fract_x
_atom_site_fract_y
_atom_site_fract_z
_atom_site_U_iso_or_equiv
_atom_site_adp_type
_atom_site_calc_flag
_atom_site_refinement_flags
_atom_site_occupancy
S S1 0.45706(10) 0.92616(10) 0.73323(11) 0.0697(4) Uani d . 1
O O1 0.6319(2) 0.7454(2) 0.7868(3) 0.0626(8) Uani d . 1
N N1 0.6354(3) 0.6811(3) 0.5739(3) 0.0620(9) Uani d . 1
H H1N 0.6078 0.6867 0.4929 0.074 Uiso calc R 1
N N2 0.7227(3) 0.6032(3) 0.6084(3) 0.0598(9) Uani d . 1
N N3 0.9457(3) 0.2966(3) 0.4867(4) 0.0646(10) Uani d . 1
H H3N 0.9738 0.2388 0.4466 0.078 Uiso calc R 1
C C1 0.3534(4) 0.9786(4) 0.6195(4) 0.0727(13) Uani d . 1
H H1 0.3041 1.0391 0.6362 0.087 Uiso calc R 1
C C2 0.3516(4) 0.9229(4) 0.5044(5) 0.0769(14) Uani d . 1
H H2 0.3005 0.9403 0.4319 0.092 Uiso calc R 1
C C3 0.4352(4) 0.8345(4) 0.5035(4) 0.0705(13) Uani d . 1
H H3 0.4451 0.7875 0.4308 0.085 Uiso calc R 1
C C4 0.4998(3) 0.8261(3) 0.6221(4) 0.0575(11) Uani d . 1
C C5 0.5937(3) 0.7485(4) 0.6681(4) 0.0546(10) Uani d . 1
C C6 0.7387(3) 0.5277(4) 0.5156(4) 0.0598(11) Uani d . 1
H H6 0.6909 0.5286 0.4375 0.072 Uiso calc R 1
C C7 0.8302(3) 0.4424(3) 0.5327(4) 0.0540(10) Uani d . 1
C C8 0.8477(3) 0.3562(4) 0.4427(4) 0.0591(11) Uani d . 1
C C9 0.7834(4) 0.3214(4) 0.3167(4) 0.0749(13) Uani d . 1
H H9A 0.7693 0.2395 0.3176 0.112 Uiso calc R 1
H H9B 0.8276 0.3403 0.2439 0.112 Uiso calc R 1
H H9C 0.7115 0.3620 0.3071 0.112 Uiso calc R 1
C C10 0.9917(2) 0.3428(2) 0.6028(2) 0.0592(11) Uani d G 1
C C11 1.0898(2) 0.3142(2) 0.6830(3) 0.0719(13) Uani d G 1
H H11 1.1366 0.2539 0.6591 0.086 Uiso calc R 1
C C12 1.1179(2) 0.3758(3) 0.7991(3) 0.0757(14) Uani d G 1
H H12 1.1835 0.3566 0.8528 0.091 Uiso calc R 1
C C13 1.0479(3) 0.4659(3) 0.8348(2) 0.0701(12) Uani d G 1
H H13 1.0668 0.5071 0.9124 0.084 Uiso calc R 1
C C14 0.9499(2) 0.4946(2) 0.7545(3) 0.0629(12) Uani d G 1
H H14 0.9031 0.5549 0.7785 0.076 Uiso calc R 1
C C15 0.92173(18) 0.4330(2) 0.6385(3) 0.0533(10) Uani d G 1

loop_
_atom_site_aniso_label
_atom_site_aniso_U_11
_atom_site_aniso_U_22
_atom_site_aniso_U_33
_atom_site_aniso_U_12
_atom_site_aniso_U_13
_atom_site_aniso_U_23
S1 0.0737(8) 0.0623(8) 0.0727(8) 0.0066(6) 0.0034(6) -0.0106(6)
O1 0.0598(17) 0.0609(18) 0.0678(19) 0.0039(14) 0.0091(14) -0.0019(15)
N1 0.059(2) 0.066(2) 0.061(2) 0.0119(19) 0.0065(17) 0.0032(18)
N2 0.053(2) 0.051(2) 0.075(2) 0.0096(17) 0.0049(17) 0.0099(18)
N3 0.070(2) 0.043(2) 0.083(3) 0.0069(18) 0.021(2) -0.0063(18)
C1 0.069(3) 0.067(3) 0.081(3) 0.013(2) 0.002(2) -0.004(3)
C2 0.071(3) 0.086(4) 0.072(3) 0.020(3) -0.006(2) 0.001(3)
C3 0.071(3) 0.078(3) 0.063(3) 0.009(3) 0.007(2) -0.010(2)
C4 0.049(2) 0.054(3) 0.070(3) 0.002(2) 0.008(2) 0.004(2)
C5 0.057(3) 0.054(3) 0.055(3) -0.012(2) 0.015(2) -0.009(2)
C6 0.060(3) 0.049(3) 0.073(3) 0.001(2) 0.016(2) 0.004(2)
C7 0.056(2) 0.037(2) 0.072(3) 0.0025(19) 0.020(2) 0.005(2)
C8 0.060(3) 0.047(2) 0.072(3) -0.002(2) 0.019(2) 0.006(2)
C9 0.082(3) 0.066(3) 0.078(3) -0.007(3) 0.014(3) -0.005(2)
C10 0.052(2) 0.042(2) 0.086(3) 0.003(2) 0.019(2) 0.011(2)
C11 0.060(3) 0.045(3) 0.112(4) 0.004(2) 0.019(3) 0.018(3)
C12 0.056(3) 0.078(3) 0.093(4) -0.003(3) 0.004(2) 0.026(3)
C13 0.056(3) 0.070(3) 0.085(3) -0.006(2) 0.007(2) 0.005(3)
C14 0.054(3) 0.050(3) 0.087(3) 0.004(2) 0.019(2) 0.002(2)
C15 0.055(2) 0.036(2) 0.072(3) -0.0046(19) 0.018(2) 0.005(2)

loop_
_atom_type_symbol
_atom_type_description
_atom_type_scat_dispersion_real
_atom_type_scat_dispersion_imag
_atom_type_scat_source
C C 0.0033 0.0016 'International Tables Vol C Tables 4.2.6.8 and 6.1.1.4'
H H 0.0000 0.0000 'International Tables Vol C Tables 4.2.6.8 and 6.1.1.4'
N N 0.0061 0.0033 'International Tables Vol C Tables 4.2.6.8 and 6.1.1.4'
O O 0.0106 0.0060 'International Tables Vol C Tables 4.2.6.8 and 6.1.1.4'
S S 0.1246 0.1234 'International Tables Vol C Tables 4.2.6.8 and 6.1.1.4'

loop_
_geom_angle_atom_site_label_1
_geom_angle_atom_site_label_2
_geom_angle_atom_site_label_3
_geom_angle
_geom_angle_publ_flag
C1 S1 C4 91.4(2) no
C5 N1 N2 119.8(3) no
C5 N1 H1N 120.1 no
N2 N1 H1N 120.1 no
C6 N2 N1 113.4(3) no
C10 N3 C8 110.0(3) no
C10 N3 H3N 125.0 no
C8 N3 H3N 125.0 no
C2 C1 S1 112.2(4) no
C2 C1 H1 123.9 no
S1 C1 H1 123.9 no
C1 C2 C3 113.2(4) no
C1 C2 H2 123.4 no
C3 C2 H2 123.4 no
C4 C3 C2 112.2(4) no
C4 C3 H3 123.9 no
C2 C3 H3 123.9 no
C3 C4 C5 131.9(4) no
C3 C4 S1 111.0(3) no
C5 C4 S1 117.0(3) no
O1 C5 N1 122.8(4) no
O1 C5 C4 121.6(4) no
N1 C5 C4 115.6(4) no
N2 C6 C7 120.9(4) no
N2 C6 H6 119.6 no
C7 C6 H6 119.6 no
C8 C7 C6 124.0(4) no
C8 C7 C15 107.1(3) no
C6 C7 C15 128.9(4) no
C7 C8 N3 108.1(4) no
C7 C8 C9 132.4(4) no
N3 C8 C9 119.5(4) no
C8 C9 H9A 109.5 no
C8 C9 H9B 109.5 no
H9A C9 H9B 109.5 no
C8 C9 H9C 109.5 no
H9A C9 H9C 109.5 no
H9B C9 H9C 109.5 no
N3 C10 C11 131.3(2) no
N3 C10 C15 108.7(2) no
C11 C10 C15 120.0 no
C12 C11 C10 120.0 no
C12 C11 H11 120.0 no
C10 C11 H11 120.0 no
C13 C12 C11 120.0 no
C13 C12 H12 120.0 no
C11 C12 H12 120.0 no
C12 C13 C14 120.0 no
C12 C13 H13 120.0 no
C14 C13 H13 120.0 no
C13 C14 C15 120.0 no
C13 C14 H14 120.0 no
C15 C14 H14 120.0 no
C14 C15 C10 120.0 no
C14 C15 C7 133.9(2) no
C10 C15 C7 106.0(2) no

loop_
_geom_bond_atom_site_label_1
_geom_bond_atom_site_label_2
_geom_bond_distance
_geom_bond_publ_flag
S1 C1 1.713(5) no
S1 C4 1.716(4) no
O1 C5 1.249(4) no
N1 C5 1.353(5) no
N1 N2 1.383(4) no
N1 H1N 0.8600 no
N2 C6 1.307(5) no
N3 C10 1.362(4) no
N3 C8 1.379(5) no
N3 H3N 0.8600 no
C1 C2 1.330(6) no
C1 H1 0.9300 no
C2 C3 1.413(6) no
C2 H2 0.9300 no
C3 C4 1.370(5) no
C3 H3 0.9300 no
C4 C5 1.463(6) no
C6 C7 1.454(5) no
C6 H6 0.9300 no
C7 C8 1.376(5) no
C7 C15 1.455(5) no
C8 C9 1.483(6) no
C9 H9A 0.9600 no
C9 H9B 0.9600 no
C9 H9C 0.9600 no
C10 C11 1.3900 no
C10 C15 1.3900 no
C11 C12 1.3900 no
C11 H11 0.9300 no
C12 C13 1.3900 no
C12 H12 0.9300 no
C13 C14 1.3900 no
C13 H13 0.9300 no
C14 C15 1.3900 no
C14 H14 0.9300 no

loop_
_geom_hbond_atom_site_label_D
_geom_hbond_atom_site_label_H
_geom_hbond_atom_site_label_A
_geom_hbond_site_symmetry_A
_geom_hbond_distance_DH
_geom_hbond_distance_HA
_geom_hbond_distance_DA
_geom_hbond_angle_DHA
_geom_hbond_publ_flag
N1 H1N O1 4_575 0.86 2.27 3.027(4) 147 yes

loop_
_geom_torsion_atom_site_label_1
_geom_torsion_atom_site_label_2
_geom_torsion_atom_site_label_3
_geom_torsion_atom_site_label_4
_geom_torsion
_geom_torsion_publ_flag
C5 N1 N2 C6 166.6(3) no
C4 S1 C1 C2 0.2(4) no
S1 C1 C2 C3 -0.1(5) no
C1 C2 C3 C4 -0.1(6) no
C2 C3 C4 C5 179.2(4) no
C2 C3 C4 S1 0.2(5) no
C1 S1 C4 C3 -0.2(3) no
C1 S1 C4 C5 -179.4(3) no
N2 N1 C5 O1 1.3(5) no
N2 N1 C5 C4 -178.7(3) no
C3 C4 C5 O1 -170.6(4) no
S1 C4 C5 O1 8.3(5) no
C3 C4 C5 N1 9.4(6) no
S1 C4 C5 N1 -171.7(3) no
N1 N2 C6 C7 177.4(3) no
N2 C6 C7 C8 175.9(4) no
N2 C6 C7 C15 -7.3(6) no
C6 C7 C8 N3 176.1(3) no
C15 C7 C8 N3 -1.2(4) no
C6 C7 C8 C9 -3.4(7) no
C15 C7 C8 C9 179.3(4) no
C10 N3 C8 C7 -0.1(4) no
C10 N3 C8 C9 179.5(3) no
C8 N3 C10 C11 -178.9(2) no
C8 N3 C10 C15 1.4(3) no
N3 C10 C11 C12 -179.7(3) no
C15 C10 C11 C12 0.0 no
C10 C11 C12 C13 0.0 no
C11 C12 C13 C14 0.0 no
C12 C13 C14 C15 0.0 no
C13 C14 C15 C10 0.0 no
C13 C14 C15 C7 -177.6(3) no
N3 C10 C15 C14 179.8(3) no
C11 C10 C15 C14 0.0 no
N3 C10 C15 C7 -2.0(2) no
C11 C10 C15 C7 178.2(2) no
C8 C7 C15 C14 179.8(2) no
C6 C7 C15 C14 2.7(5) no
C8 C7 C15 C10 2.0(3) no
C6 C7 C15 C10 -175.2(3) no

loop_
_cod_related_entry_id
_cod_related_entry_database
_cod_related_entry_code
1 ChemSpider 10910965
